data_7123764
loop_
_publ_author_name
'Gui, Qingwen'
'Wang, JuanJuan'
'Ng, Sean'
'Dancevic, Anja'
'Wright, Timothy B.'
'Evans, P. Andrew'

_publ_section_title
;
 Copper-Catalyzed Desymmetrization of Prochiral 4,4-Disubstituted
 Cyclopentenes via a Site-Selective Allylic Oxidation Reaction: A Concise
 Total Synthesis of Untenone A
;
_journal_name_full 'Chemical Communications'
_journal_paper_doi 10.1039/C9CC01743G
_journal_year 2019
_chemical_formula_moiety 'C14 H14 O5'
_chemical_formula_sum 'C14 H14 O5'
_chemical_formula_weight 262.25
_space_group_crystal_system monoclinic
_space_group_IT_number 14
_space_group_name_Hall '-P 2ybc'
_space_group_name_H-M_alt 'P 1 21/c 1'
_symmetry_space_group_name_Hall '-P 2ybc'
_symmetry_space_group_name_H-M 'P 1 21/c 1'
_atom_sites_solution_hydrogens geom
_atom_sites_solution_primary direct
_atom_sites_solution_secondary difmap
_audit_block_doi 10.5517/ccdc.csd.cc1mgkbz
_audit_creation_method 'manual editing of SHELXL-2014/7 template'
_audit_update_record
;
2019-01-16 deposited with the CCDC.    2019-06-26 downloaded from the CCDC.
;
_cell_angle_alpha 90
_cell_angle_beta 94.3100(10)
_cell_angle_gamma 90
_cell_formula_units_Z 4
_cell_length_a 7.5934(2)
_cell_length_b 6.2414(2)
_cell_length_c 26.6906(7)
_cell_measurement_reflns_used 6229
_cell_measurement_temperature 180(2)
_cell_measurement_theta_max 32.43
_cell_measurement_theta_min 2.388
_cell_volume 1261.38(6)
_computing_cell_refinement ' Saint V8.35A and SADABS v2014/5 (Apex3, v2015.9-0; Bruker AXS)'
_computing_data_collection ' APEX2 software package v2013.10-0 (Bruker AXS)'
_computing_data_reduction ' Saint V8.35A and SADABS V2014/5 (Apex3, v2015.9-0; Bruker AXS'
_computing_molecular_graphics ' XP (SHELXTL-NT v6.14, Bruker AXS)'
_computing_structure_refinement ' SHELXL-2014/7 (Sheldrick, 2014)'
_computing_structure_solution ' SHELXT-2014 (Sheldrick, 2014)'
_diffrn_ambient_temperature 180(2)
_diffrn_measured_fraction_theta_full 1.000
_diffrn_measured_fraction_theta_max 0.970
_diffrn_measurement_device_type 'Bruker Smart Apex2 CCD (Bruker AXS)'
_diffrn_measurement_method 'CCD rotation images,\f and \w scans'
_diffrn_radiation_monochromator 'horizontal mounted graphite crystal'
_diffrn_radiation_type MoK\a
_diffrn_radiation_wavelength 0.71073
_diffrn_reflns_av_R_equivalents 0.0205
_diffrn_reflns_av_unetI/netI 0.0198
_diffrn_reflns_Laue_measured_fraction_full 1.000
_diffrn_reflns_Laue_measured_fraction_max 0.970
_diffrn_reflns_limit_h_max 10
_diffrn_reflns_limit_h_min -10
_diffrn_reflns_limit_k_max 7
_diffrn_reflns_limit_k_min -8
_diffrn_reflns_limit_l_max 37
_diffrn_reflns_limit_l_min -37
_diffrn_reflns_number 12425
_diffrn_reflns_point_group_measured_fraction_full 1.000
_diffrn_reflns_point_group_measured_fraction_max 0.970
_diffrn_reflns_theta_full 25.242
_diffrn_reflns_theta_max 30.032
_diffrn_reflns_theta_min 1.530
_diffrn_source 'Bruker AXS K780, fine-focus sealed tube'
_exptl_absorpt_coefficient_mu 0.105
_exptl_absorpt_correction_T_max 0.7455
_exptl_absorpt_correction_T_min 0.7095
_exptl_absorpt_correction_type multi-scan
_exptl_absorpt_process_details 'SADABS v2012/1 (Apex2, Bruker AXS)'
_exptl_crystal_colour colourless
_exptl_crystal_density_diffrn 1.381
_exptl_crystal_description plate-like
_exptl_crystal_F_000 552
_exptl_crystal_size_max 0.199
_exptl_crystal_size_mid 0.181
_exptl_crystal_size_min 0.120
_refine_diff_density_max 0.345
_refine_diff_density_min -0.244
_refine_diff_density_rms 0.057
_refine_ls_extinction_method none
_refine_ls_goodness_of_fit_ref 1.026
_refine_ls_hydrogen_treatment constr
_refine_ls_matrix_type full
_refine_ls_number_parameters 174
_refine_ls_number_reflns 3582
_refine_ls_number_restraints 0
_refine_ls_restrained_S_all 1.026
_refine_ls_R_factor_all 0.0486
_refine_ls_R_factor_gt 0.0408
_refine_ls_shift/su_max 0.000
_refine_ls_shift/su_mean 0.000
_refine_ls_structure_factor_coef Fsqd
_refine_ls_weighting_details 'w=1/[\s^2^(Fo^2^)+(0.0575P)^2^+0.3865P] where P=(Fo^2^+2Fc^2^)/3'
_refine_ls_weighting_scheme calc
_refine_ls_wR_factor_gt 0.1064
_refine_ls_wR_factor_ref 0.1130
_reflns_Friedel_coverage 0.000
_reflns_number_gt 3015
_reflns_number_total 3582
_reflns_threshold_expression 'I > 2\s(I)'
_cod_data_source_file c9cc01743g2.cif
_cod_data_source_block pgqw01_2016_0m
_cod_database_code 7123764
_shelx_space_group_comment
;
The symmetry employed for this shelxl refinement is uniquely defined
by the following loop, which should always be used as a source of
symmetry information in preference to the above space-group names.
They are only intended as comments.
;
_shelx_estimated_absorpt_t_min 0.979
_shelx_estimated_absorpt_t_max 0.987

loop_
_space_group_symop_operation_xyz
'x, y, z'
'-x, y+1/2, -z+1/2'
'-x, -y, -z'
'x, -y-1/2, z-1/2'

loop_
_atom_site_label
_atom_site_type_symbol
_atom_site_fract_x
_atom_site_fract_y
_atom_site_fract_z
_atom_site_U_iso_or_equiv
_atom_site_adp_type
_atom_site_occupancy
_atom_site_site_symmetry_order
_atom_site_calc_flag
_atom_site_refinement_flags_posn
_atom_site_refinement_flags_adp
O1 O 0.80782(11) 0.28990(16) 0.30585(3) 0.0335(2) Uani 1 1 d . .
O2 O 0.86682(12) -0.23160(15) 0.05023(4) 0.0390(2) Uani 1 1 d . .
O3 O 0.64343(11) 0.22672(14) 0.01172(3) 0.02857(19) Uani 1 1 d . .
O4 O 0.27108(11) 0.11798(15) 0.08113(4) 0.0367(2) Uani 1 1 d . .
O5 O 0.37993(11) 0.44870(13) 0.09323(3) 0.0314(2) Uani 1 1 d . .
C1 C 0.92854(18) 0.4564(3) 0.32152(5) 0.0427(3) Uani 1 1 d . .
H1A H 0.9495 0.4538 0.3582 0.064 Uiso 1 1 calc R U
H1B H 0.8785 0.5953 0.3109 0.064 Uiso 1 1 calc R U
H1C H 1.0405 0.4343 0.3062 0.064 Uiso 1 1 calc R U
C2 C 0.75990(14) 0.27559(19) 0.25561(4) 0.0248(2) Uani 1 1 d . .
C3 C 0.63639(15) 0.1171(2) 0.24183(4) 0.0273(2) Uani 1 1 d . .
H3 H 0.5896 0.0300 0.2668 0.033 Uiso 1 1 calc R U
C4 C 0.58188(14) 0.08655(19) 0.19171(4) 0.0249(2) Uani 1 1 d . .
H4 H 0.4974 -0.0217 0.1827 0.030 Uiso 1 1 calc R U
C5 C 0.64889(13) 0.21233(17) 0.15401(4) 0.0203(2) Uani 1 1 d . .
C6 C 0.76852(14) 0.37229(18) 0.16861(4) 0.0251(2) Uani 1 1 d . .
H6 H 0.8130 0.4620 0.1437 0.030 Uiso 1 1 calc R U
C7 C 0.82523(15) 0.4047(2) 0.21907(4) 0.0278(2) Uani 1 1 d . .
H7 H 0.9080 0.5146 0.2283 0.033 Uiso 1 1 calc R U
C8 C 0.58673(13) 0.16813(16) 0.09918(4) 0.01992(19) Uani 1 1 d . .
C9 C 0.61115(14) -0.06983(17) 0.08466(4) 0.0228(2) Uani 1 1 d . .
H9A H 0.6275 -0.1602 0.1151 0.027 Uiso 1 1 calc R U
H9B H 0.5067 -0.1221 0.0638 0.027 Uiso 1 1 calc R U
C10 C 0.77409(14) -0.07709(18) 0.05534(4) 0.0252(2) Uani 1 1 d . .
C11 C 0.80647(15) 0.14238(19) 0.03568(4) 0.0266(2) Uani 1 1 d . .
H11 H 0.9245 0.1866 0.0250 0.032 Uiso 1 1 calc R U
C12 C 0.69436(14) 0.29015(17) 0.06220(4) 0.0220(2) Uani 1 1 d . .
H12 H 0.7344 0.4402 0.0697 0.026 Uiso 1 1 calc R U
C13 C 0.39363(14) 0.23683(18) 0.09005(4) 0.0222(2) Uani 1 1 d . .
C14 C 0.20401(15) 0.5356(2) 0.08364(5) 0.0329(3) Uani 1 1 d . .
H14A H 0.1288 0.4849 0.1095 0.049 Uiso 1 1 calc R U
H14B H 0.1545 0.4883 0.0505 0.049 Uiso 1 1 calc R U
H14C H 0.2095 0.6924 0.0844 0.049 Uiso 1 1 calc R U

loop_
_atom_site_aniso_label
_atom_site_aniso_U_11
_atom_site_aniso_U_22
_atom_site_aniso_U_33
_atom_site_aniso_U_23
_atom_site_aniso_U_13
_atom_site_aniso_U_12
O1 0.0307(4) 0.0465(5) 0.0227(4) -0.0026(3) -0.0016(3) -0.0089(4)
O2 0.0320(5) 0.0251(4) 0.0608(6) -0.0003(4) 0.0092(4) 0.0065(4)
O3 0.0345(4) 0.0292(4) 0.0218(3) 0.0015(3) 0.0004(3) 0.0017(3)
O4 0.0241(4) 0.0293(5) 0.0560(5) -0.0018(4) -0.0014(4) -0.0031(3)
O5 0.0232(4) 0.0223(4) 0.0480(5) 0.0002(4) -0.0021(3) 0.0038(3)
C1 0.0361(7) 0.0629(10) 0.0288(5) -0.0115(6) 0.0003(5) -0.0178(6)
C2 0.0211(5) 0.0314(6) 0.0219(4) -0.0024(4) 0.0006(3) 0.0005(4)
C3 0.0251(5) 0.0328(6) 0.0242(5) 0.0027(4) 0.0033(4) -0.0052(4)
C4 0.0229(5) 0.0264(5) 0.0254(5) 0.0011(4) 0.0015(4) -0.0064(4)
C5 0.0187(4) 0.0196(5) 0.0224(4) 0.0004(4) 0.0007(3) 0.0009(4)
C6 0.0261(5) 0.0239(5) 0.0252(5) 0.0014(4) 0.0020(4) -0.0047(4)
C7 0.0260(5) 0.0288(6) 0.0281(5) -0.0026(4) 0.0001(4) -0.0076(4)
C8 0.0207(4) 0.0175(4) 0.0215(4) 0.0005(4) 0.0011(3) -0.0007(4)
C9 0.0252(5) 0.0170(5) 0.0264(5) 0.0000(4) 0.0020(4) -0.0010(4)
C10 0.0245(5) 0.0219(5) 0.0288(5) -0.0023(4) -0.0002(4) 0.0005(4)
C11 0.0267(5) 0.0241(5) 0.0297(5) 0.0007(4) 0.0064(4) 0.0010(4)
C12 0.0248(5) 0.0191(5) 0.0222(4) 0.0010(4) 0.0024(4) -0.0005(4)
C13 0.0229(5) 0.0230(5) 0.0206(4) 0.0011(4) 0.0011(3) 0.0000(4)
C14 0.0243(5) 0.0305(6) 0.0438(6) 0.0045(5) 0.0026(4) 0.0075(5)

loop_
_atom_type_symbol
_atom_type_description
_atom_type_scat_dispersion_real
_atom_type_scat_dispersion_imag
_atom_type_scat_source
C C 0.0033 0.0016 'International Tables Vol C Tables 4.2.6.8 and 6.1.1.4'
H H 0.0000 0.0000 'International Tables Vol C Tables 4.2.6.8 and 6.1.1.4'
O O 0.0106 0.0060 'International Tables Vol C Tables 4.2.6.8 and 6.1.1.4'

loop_
_geom_angle_atom_site_label_1
_geom_angle_atom_site_label_2
_geom_angle_atom_site_label_3
_geom_angle
C2 O1 C1 116.95(9)
C12 O3 C11 61.51(7)
C13 O5 C14 115.92(9)
O1 C1 H1A 109.5
O1 C1 H1B 109.5
H1A C1 H1B 109.5
O1 C1 H1C 109.5
H1A C1 H1C 109.5
H1B C1 H1C 109.5
O1 C2 C7 124.75(10)
O1 C2 C3 115.47(10)
C7 C2 C3 119.78(10)
C4 C3 C2 119.98(10)
C4 C3 H3 120.0
C2 C3 H3 120.0
C3 C4 C5 121.24(10)
C3 C4 H4 119.4
C5 C4 H4 119.4
C6 C5 C4 117.86(9)
C6 C5 C8 123.22(9)
C4 C5 C8 118.92(9)
C5 C6 C7 121.55(10)
C5 C6 H6 119.2
C7 C6 H6 119.2
C2 C7 C6 119.57(10)
C2 C7 H7 120.2
C6 C7 H7 120.2
C5 C8 C13 108.99(8)
C5 C8 C12 112.71(8)
C13 C8 C12 108.03(8)
C5 C8 C9 112.23(8)
C13 C8 C9 111.11(8)
C12 C8 C9 103.64(8)
C10 C9 C8 106.01(8)
C10 C9 H9A 110.5
C8 C9 H9A 110.5
C10 C9 H9B 110.5
C8 C9 H9B 110.5
H9A C9 H9B 108.7
O2 C10 C11 125.42(10)
O2 C10 C9 126.05(11)
C11 C10 C9 108.47(9)
O3 C11 C12 58.59(6)
O3 C11 C10 109.29(9)
C12 C11 C10 106.80(9)
O3 C11 H11 121.9
C12 C11 H11 121.9
C10 C11 H11 121.9
O3 C12 C11 59.90(7)
O3 C12 C8 110.50(8)
C11 C12 C8 110.76(9)
O3 C12 H12 120.3
C11 C12 H12 120.3
C8 C12 H12 120.3
O4 C13 O5 124.35(10)
O4 C13 C8 125.33(10)
O5 C13 C8 110.32(9)
O5 C14 H14A 109.5
O5 C14 H14B 109.5
H14A C14 H14B 109.5
O5 C14 H14C 109.5
H14A C14 H14C 109.5
H14B C14 H14C 109.5

loop_
_geom_bond_atom_site_label_1
_geom_bond_atom_site_label_2
_geom_bond_distance
O1 C2 1.3656(12)
O1 C1 1.4273(16)
O2 C10 1.2078(14)
O3 C12 1.4294(12)
O3 C11 1.4490(14)
O4 C13 1.1999(14)
O5 C13 1.3296(14)
O5 C14 1.4466(13)
C1 H1A 0.9800
C1 H1B 0.9800
C1 H1C 0.9800
C2 C7 1.3855(16)
C2 C3 1.3934(16)
C3 C4 1.3833(14)
C3 H3 0.9500
C4 C5 1.4017(14)
C4 H4 0.9500
C5 C6 1.3858(15)
C5 C8 1.5287(13)
C6 C7 1.3975(14)
C6 H6 0.9500
C7 H7 0.9500
C8 C13 1.5295(14)
C8 C12 1.5309(14)
C8 C9 1.5496(15)
C9 C10 1.5135(15)
C9 H9A 0.9900
C9 H9B 0.9900
C10 C11 1.4939(16)
C11 C12 1.4721(15)
C11 H11 1.0000
C12 H12 1.0000
C14 H14A 0.9800
C14 H14B 0.9800
C14 H14C 0.9800

loop_
_geom_torsion_atom_site_label_1
_geom_torsion_atom_site_label_2
_geom_torsion_atom_site_label_3
_geom_torsion_atom_site_label_4
_geom_torsion
C1 O1 C2 C7 2.70(17)
C1 O1 C2 C3 -177.46(11)
O1 C2 C3 C4 -178.66(10)
C7 C2 C3 C4 1.18(17)
C2 C3 C4 C5 0.13(18)
C3 C4 C5 C6 -1.58(16)
C3 C4 C5 C8 178.71(10)
C4 C5 C6 C7 1.76(16)
C8 C5 C6 C7 -178.54(10)
O1 C2 C7 C6 178.83(11)
C3 C2 C7 C6 -1.01(17)
C5 C6 C7 C2 -0.49(18)
C6 C5 C8 C13 -109.56(11)
C4 C5 C8 C13 70.13(12)
C6 C5 C8 C12 10.37(14)
C4 C5 C8 C12 -169.94(9)
C6 C5 C8 C9 126.93(11)
C4 C5 C8 C9 -53.38(12)
C5 C8 C9 C10 -102.35(9)
C13 C8 C9 C10 135.33(9)
C12 C8 C9 C10 19.54(10)
C8 C9 C10 O2 156.54(11)
C8 C9 C10 C11 -20.78(11)
C12 O3 C11 C10 98.35(9)
O2 C10 C11 O3 134.04(12)
C9 C10 C11 O3 -48.61(11)
O2 C10 C11 C12 -164.06(11)
C9 C10 C11 C12 13.28(11)
C11 O3 C12 C8 -102.75(10)
C10 C11 C12 O3 -102.71(9)
O3 C11 C12 C8 102.31(9)
C10 C11 C12 C8 -0.40(12)
C5 C8 C12 O3 174.02(8)
C13 C8 C12 O3 -65.50(11)
C9 C8 C12 O3 52.45(10)
C5 C8 C12 C11 109.54(10)
C13 C8 C12 C11 -129.98(9)
C9 C8 C12 C11 -12.03(11)
C14 O5 C13 O4 -1.83(16)
C14 O5 C13 C8 178.00(9)
C5 C8 C13 O4 -112.28(12)
C12 C8 C13 O4 124.94(11)
C9 C8 C13 O4 11.89(14)
C5 C8 C13 O5 67.89(11)
C12 C8 C13 O5 -54.89(11)
C9 C8 C13 O5 -167.94(8)
